data_4077442
loop_
_publ_author_name
'Evans, William J.'
'Giarikos, Dimitrios G.'
'Robledo, Christopher B.'
'Leong, Voon S.'
'Ziller, Joseph W.'

_publ_section_title
;
 Reactivity of the Substituted Butadienes, Isoprene and Myrcene, with
 Decamethylsamarocene
;
_journal_issue 26
_journal_name_full Organometallics
_journal_page_first 5648
_journal_paper_doi 10.1021/om010729w
_journal_volume 20
_journal_year 2001
_chemical_formula_sum 'C45 H68 Sm2'
_chemical_formula_weight 909.69
_chemical_name_systematic
; 
 ? 
;
_space_group_IT_number 61
_symmetry_cell_setting orthorhombic
_symmetry_space_group_name_Hall '-P 2ac 2ab'
_symmetry_space_group_name_H-M 'P b c a'
_atom_sites_solution_hydrogens geom
_atom_sites_solution_primary direct
_atom_sites_solution_secondary difmap
_audit_creation_method SHELXTL
_cell_angle_alpha 90.00
_cell_angle_beta 90.00
_cell_angle_gamma 90.00
_cell_formula_units_Z 8
_cell_length_a 18.8904(17)
_cell_length_b 18.4966(17)
_cell_length_c 23.594(2)
_cell_measurement_temperature 158(2)
_cell_volume 8243.9(13)
_computing_cell_refinement 'Bruker SMART/SAINT'
_computing_data_collection 'Bruker SMART'
_computing_data_reduction 'Bruker SHELXTL'
_computing_molecular_graphics 'Bruker SHELXTL'
_computing_publication_material 'Bruker SHELXTL'
_computing_structure_refinement 'Bruker SHELXTL'
_computing_structure_solution 'Bruker SHELXTL'
_diffrn_ambient_temperature 158(2)
_diffrn_measured_fraction_theta_full 1.000
_diffrn_measured_fraction_theta_max 1.000
_diffrn_measurement_device_type 'CCD area detector'
_diffrn_measurement_method 'phi and omega scans'
_diffrn_radiation_monochromator graphite
_diffrn_radiation_source 'sealed tube'
_diffrn_radiation_type MoK\a
_diffrn_radiation_wavelength 0.71073
_diffrn_reflns_av_R_equivalents 0.1217
_diffrn_reflns_av_sigmaI/netI 0.0785
_diffrn_reflns_limit_h_max 20
_diffrn_reflns_limit_h_min -19
_diffrn_reflns_limit_k_max 20
_diffrn_reflns_limit_k_min -20
_diffrn_reflns_limit_l_max 24
_diffrn_reflns_limit_l_min -26
_diffrn_reflns_number 36477
_diffrn_reflns_theta_full 23.26
_diffrn_reflns_theta_max 23.26
_diffrn_reflns_theta_min 1.73
_diffrn_standards_decay_% '< 1.0'
_exptl_absorpt_coefficient_mu 2.849
_exptl_absorpt_correction_T_max 0.8255
_exptl_absorpt_correction_T_min 0.6136
_exptl_absorpt_correction_type none
_exptl_absorpt_process_details 'Bruker SADABS'
_exptl_crystal_colour purple
_exptl_crystal_density_diffrn 1.466
_exptl_crystal_density_method 'not measured'
_exptl_crystal_description rectangular
_exptl_crystal_F_000 3696
_exptl_crystal_size_max 0.19
_exptl_crystal_size_mid 0.09
_exptl_crystal_size_min 0.07
_refine_diff_density_max 1.217
_refine_diff_density_min -1.552
_refine_diff_density_rms 0.162
_refine_ls_extinction_method none
_refine_ls_goodness_of_fit_ref 1.025
_refine_ls_hydrogen_treatment constr
_refine_ls_matrix_type full
_refine_ls_number_parameters 436
_refine_ls_number_reflns 5921
_refine_ls_number_restraints 0
_refine_ls_restrained_S_all 1.025
_refine_ls_R_factor_all 0.0866
_refine_ls_R_factor_gt 0.0467
_refine_ls_shift/su_max 0.001
_refine_ls_shift/su_mean 0.000
_refine_ls_structure_factor_coef Fsqd
_refine_ls_weighting_details 'calc w=1/[\s^2^(Fo^2^)+(0.0601P)^2^+1.2941P] where P=(Fo^2^+2Fc^2^)/3'
_refine_ls_weighting_scheme calc
_refine_ls_wR_factor_gt 0.1019
_refine_ls_wR_factor_ref 0.1189
_reflns_number_gt 4033
_reflns_number_total 5921
_reflns_threshold_expression >2sigma(I)
_cod_data_source_file om010729w.cif
_cod_data_source_block dg11
_cod_depositor_comments
;
The following automatic conversions were performed:

'_symmetry_cell_setting' value 'Orthorhombic' changed to
'orthorhombic' according to
/home/saulius/struct/CIF-dictionaries/cif_core.dic dictionary named
'cif_core.dic' version 2.4.2 from 2011-04-26.

Automatic conversion script
Id: cif_fix_values 1715 2011-07-08 13:25:40Z adriana 
;
_cod_original_cell_volume 8243.8(13)
_cod_original_sg_symbol_H-M Pbca
_cod_database_code 4077442

loop_
_symmetry_equiv_pos_as_xyz
'x, y, z'
'-x+1/2, -y, z+1/2'
'-x, y+1/2, -z+1/2'
'x+1/2, -y+1/2, -z'
'-x, -y, -z'
'x-1/2, y, -z-1/2'
'x, -y-1/2, z-1/2'
'-x-1/2, y-1/2, z'

loop_
_atom_site_label
_atom_site_type_symbol
_atom_site_fract_x
_atom_site_fract_y
_atom_site_fract_z
_atom_site_U_iso_or_equiv
_atom_site_adp_type
_atom_site_occupancy
_atom_site_symmetry_multiplicity
_atom_site_calc_flag
_atom_site_refinement_flags
Sm1 Sm 0.13351(2) 0.63503(2) 0.086231(19) 0.02096(16) Uani 1 1 d .
Sm2 Sm 0.11156(2) 0.53109(2) 0.286189(19) 0.01749(15) Uani 1 1 d .
C1 C 0.0458(5) 0.7338(5) 0.0373(4) 0.029(2) Uani 1 1 d .
C2 C 0.1066(5) 0.7718(5) 0.0538(4) 0.029(2) Uani 1 1 d .
C3 C 0.1085(5) 0.7725(5) 0.1136(4) 0.024(2) Uani 1 1 d .
C4 C 0.0480(5) 0.7353(5) 0.1343(4) 0.030(2) Uani 1 1 d .
C5 C 0.0096(5) 0.7092(5) 0.0878(4) 0.023(2) Uani 1 1 d .
C6 C 0.0144(5) 0.7269(5) -0.0216(4) 0.035(3) Uani 1 1 d .
H6A H -0.0154 0.7691 -0.0296 0.052 Uiso 1 1 calc R
H6B H -0.0144 0.6829 -0.0238 0.052 Uiso 1 1 calc R
H6C H 0.0527 0.7243 -0.0496 0.052 Uiso 1 1 calc R
C7 C 0.1549(5) 0.8153(6) 0.0158(4) 0.041(3) Uani 1 1 d .
H7A H 0.1344 0.8634 0.0096 0.061 Uiso 1 1 calc R
H7B H 0.1603 0.7906 -0.0207 0.061 Uiso 1 1 calc R
H7C H 0.2014 0.8203 0.0339 0.061 Uiso 1 1 calc R
C8 C 0.1631(5) 0.8108(5) 0.1491(5) 0.040(3) Uani 1 1 d .
H8A H 0.1476 0.8606 0.1562 0.060 Uiso 1 1 calc R
H8B H 0.2084 0.8114 0.1289 0.060 Uiso 1 1 calc R
H8C H 0.1687 0.7855 0.1853 0.060 Uiso 1 1 calc R
C9 C 0.0221(5) 0.7340(5) 0.1948(4) 0.031(2) Uani 1 1 d .
H9A H -0.0081 0.7762 0.2017 0.046 Uiso 1 1 calc R
H9B H 0.0627 0.7352 0.2206 0.046 Uiso 1 1 calc R
H9C H -0.0052 0.6897 0.2013 0.046 Uiso 1 1 calc R
C10 C -0.0610(4) 0.6726(5) 0.0890(4) 0.036(3) Uani 1 1 d .
H10A H -0.0986 0.7091 0.0892 0.054 Uiso 1 1 calc R
H10B H -0.0647 0.6427 0.1231 0.054 Uiso 1 1 calc R
H10C H -0.0660 0.6419 0.0553 0.054 Uiso 1 1 calc R
C11 C 0.1493(5) 0.5507(5) -0.0078(4) 0.028(2) Uani 1 1 d .
C12 C 0.1905(5) 0.6121(5) -0.0181(4) 0.027(2) Uani 1 1 d .
C13 C 0.2488(5) 0.6128(5) 0.0194(4) 0.029(2) Uani 1 1 d .
C14 C 0.2429(5) 0.5510(5) 0.0541(4) 0.024(2) Uani 1 1 d .
C15 C 0.1826(5) 0.5117(5) 0.0376(4) 0.027(2) Uani 1 1 d .
C16 C 0.0870(5) 0.5252(6) -0.0424(5) 0.050(3) Uani 1 1 d .
H16A H 0.1040 0.4957 -0.0742 0.075 Uiso 1 1 calc R
H16B H 0.0612 0.5671 -0.0571 0.075 Uiso 1 1 calc R
H16C H 0.0555 0.4962 -0.0185 0.075 Uiso 1 1 calc R
C17 C 0.1808(6) 0.6602(6) -0.0695(4) 0.043(3) Uani 1 1 d .
H17A H 0.2068 0.6397 -0.1017 0.065 Uiso 1 1 calc R
H17B H 0.1991 0.7086 -0.0611 0.065 Uiso 1 1 calc R
H17C H 0.1304 0.6634 -0.0789 0.065 Uiso 1 1 calc R
C18 C 0.3081(5) 0.6676(5) 0.0207(5) 0.043(3) Uani 1 1 d .
H18A H 0.3456 0.6526 -0.0055 0.065 Uiso 1 1 calc R
H18B H 0.3274 0.6706 0.0592 0.065 Uiso 1 1 calc R
H18C H 0.2899 0.7150 0.0094 0.065 Uiso 1 1 calc R
C19 C 0.2996(5) 0.5234(5) 0.0934(4) 0.034(3) Uani 1 1 d .
H19A H 0.3334 0.4939 0.0720 0.051 Uiso 1 1 calc R
H19B H 0.2779 0.4940 0.1232 0.051 Uiso 1 1 calc R
H19C H 0.3245 0.5644 0.1106 0.051 Uiso 1 1 calc R
C20 C 0.1614(6) 0.4369(5) 0.0573(4) 0.043(3) Uani 1 1 d .
H20A H 0.1852 0.4005 0.0338 0.065 Uiso 1 1 calc R
H20B H 0.1100 0.4312 0.0538 0.065 Uiso 1 1 calc R
H20C H 0.1754 0.4304 0.0970 0.065 Uiso 1 1 calc R
C21 C 0.1352(5) 0.6666(5) 0.3364(4) 0.024(2) Uani 1 1 d .
C22 C 0.0650(5) 0.6480(5) 0.3516(4) 0.022(2) Uani 1 1 d .
C23 C 0.0675(5) 0.5906(5) 0.3895(4) 0.026(2) Uani 1 1 d .
C24 C 0.1394(5) 0.5701(5) 0.3974(4) 0.024(2) Uani 1 1 d .
C25 C 0.1813(5) 0.6174(5) 0.3639(4) 0.023(2) Uani 1 1 d .
C26 C 0.1571(5) 0.7357(5) 0.3059(4) 0.029(2) Uani 1 1 d .
H26A H 0.1616 0.7751 0.3335 0.044 Uiso 1 1 calc R
H26B H 0.1211 0.7484 0.2777 0.044 Uiso 1 1 calc R
H26C H 0.2027 0.7281 0.2870 0.044 Uiso 1 1 calc R
C27 C -0.0015(5) 0.6894(5) 0.3358(4) 0.030(2) Uani 1 1 d .
H27A H -0.0093 0.7283 0.3632 0.045 Uiso 1 1 calc R
H27B H -0.0421 0.6564 0.3361 0.045 Uiso 1 1 calc R
H27C H 0.0041 0.7101 0.2978 0.045 Uiso 1 1 calc R
C28 C 0.0063(5) 0.5698(5) 0.4278(4) 0.030(2) Uani 1 1 d .
H28A H 0.0056 0.6017 0.4610 0.045 Uiso 1 1 calc R
H28B H 0.0121 0.5196 0.4402 0.045 Uiso 1 1 calc R
H28C H -0.0383 0.5748 0.4070 0.045 Uiso 1 1 calc R
C29 C 0.1702(5) 0.5167(5) 0.4383(4) 0.028(2) Uani 1 1 d .
H29A H 0.1768 0.5399 0.4753 0.041 Uiso 1 1 calc R
H29B H 0.2161 0.4997 0.4241 0.041 Uiso 1 1 calc R
H29C H 0.1380 0.4755 0.4423 0.041 Uiso 1 1 calc R
C30 C 0.2604(5) 0.6241(5) 0.3683(4) 0.034(3) Uani 1 1 d .
H30A H 0.2724 0.6576 0.3990 0.052 Uiso 1 1 calc R
H30B H 0.2794 0.6424 0.3325 0.052 Uiso 1 1 calc R
H30C H 0.2810 0.5765 0.3764 0.052 Uiso 1 1 calc R
C31 C 0.0254(5) 0.4235(5) 0.2401(4) 0.024(2) Uani 1 1 d .
C32 C 0.0904(5) 0.3878(5) 0.2460(4) 0.027(2) Uani 1 1 d .
C33 C 0.1047(5) 0.3836(5) 0.3046(4) 0.028(2) Uani 1 1 d .
C34 C 0.0481(5) 0.4119(5) 0.3346(4) 0.027(2) Uani 1 1 d .
C35 C -0.0010(5) 0.4395(5) 0.2950(4) 0.025(2) Uani 1 1 d .
C36 C -0.0164(6) 0.4321(6) 0.1857(4) 0.052(3) Uani 1 1 d .
H36A H -0.0431 0.3877 0.1782 0.078 Uiso 1 1 calc R
H36B H 0.0162 0.4415 0.1542 0.078 Uiso 1 1 calc R
H36C H -0.0493 0.4728 0.1895 0.078 Uiso 1 1 calc R
C37 C 0.1317(6) 0.3495(6) 0.2023(5) 0.056(4) Uani 1 1 d .
H37A H 0.1125 0.3007 0.1972 0.084 Uiso 1 1 calc R
H37B H 0.1813 0.3462 0.2143 0.084 Uiso 1 1 calc R
H37C H 0.1288 0.3760 0.1665 0.084 Uiso 1 1 calc R
C38 C 0.1646(6) 0.3410(6) 0.3310(6) 0.057(4) Uani 1 1 d .
H38A H 0.1512 0.2899 0.3336 0.086 Uiso 1 1 calc R
H38B H 0.1743 0.3598 0.3691 0.086 Uiso 1 1 calc R
H38C H 0.2071 0.3457 0.3075 0.086 Uiso 1 1 calc R
C39 C 0.0322(6) 0.3994(6) 0.3972(4) 0.048(3) Uani 1 1 d .
H39A H 0.0093 0.3522 0.4020 0.072 Uiso 1 1 calc R
H39B H 0.0007 0.4375 0.4111 0.072 Uiso 1 1 calc R
H39C H 0.0765 0.4003 0.4188 0.072 Uiso 1 1 calc R
C40 C -0.0723(5) 0.4727(6) 0.3066(5) 0.056(3) Uani 1 1 d .
H40A H -0.1081 0.4344 0.3089 0.084 Uiso 1 1 calc R
H40B H -0.0845 0.5061 0.2759 0.084 Uiso 1 1 calc R
H40C H -0.0707 0.4991 0.3426 0.084 Uiso 1 1 calc R
C41 C 0.0967(5) 0.5674(5) 0.1754(4) 0.024(2) Uani 1 1 d .
C42 C 0.1593(5) 0.6083(5) 0.1957(4) 0.023(2) Uani 1 1 d .
H42A H 0.1563 0.6595 0.1938 0.028 Uiso 1 1 calc R
C43 C 0.2225(4) 0.5797(5) 0.2174(4) 0.022(2) Uani 1 1 d .
C44 C 0.2309(5) 0.5079(6) 0.2341(4) 0.027(2) Uani 1 1 d .
H44A H 0.271(5) 0.487(5) 0.248(4) 0.032 Uiso 1 1 d .
H44B H 0.206(5) 0.469(5) 0.224(4) 0.032 Uiso 1 1 d .
C45 C 0.2845(5) 0.6289(5) 0.2258(4) 0.030(2) Uani 1 1 d .
H45A H 0.3118 0.6319 0.1906 0.045 Uiso 1 1 calc R
H45B H 0.3147 0.6097 0.2561 0.045 Uiso 1 1 calc R
H45C H 0.2677 0.6772 0.2363 0.045 Uiso 1 1 calc R
H41A H 0.046(5) 0.590(5) 0.188(4) 0.036 Uiso 1 1 d .
H41B H 0.107(4) 0.510(5) 0.171(4) 0.036 Uiso 1 1 d .

loop_
_atom_site_aniso_label
_atom_site_aniso_U_11
_atom_site_aniso_U_22
_atom_site_aniso_U_33
_atom_site_aniso_U_23
_atom_site_aniso_U_13
_atom_site_aniso_U_12
Sm1 0.0221(3) 0.0292(3) 0.0116(3) 0.0026(2) 0.0024(2) 0.0052(2)
Sm2 0.0161(3) 0.0260(3) 0.0103(3) 0.0005(2) 0.00026(19) 0.0000(2)
C1 0.030(6) 0.027(5) 0.029(6) -0.006(5) 0.004(5) 0.002(5)
C2 0.042(6) 0.022(5) 0.022(6) 0.006(4) -0.007(5) 0.004(5)
C3 0.024(5) 0.025(5) 0.023(6) 0.002(4) -0.005(4) 0.000(4)
C4 0.041(6) 0.033(6) 0.015(6) -0.002(5) 0.004(5) 0.005(5)
C5 0.026(5) 0.018(5) 0.027(6) 0.001(5) 0.008(5) 0.008(4)
C6 0.033(6) 0.055(7) 0.016(6) 0.007(5) -0.003(4) 0.016(5)
C7 0.036(6) 0.046(7) 0.040(7) 0.016(6) 0.007(5) -0.010(5)
C8 0.044(7) 0.031(6) 0.044(7) 0.006(5) -0.015(5) -0.002(5)
C9 0.034(6) 0.041(6) 0.018(6) 0.001(5) 0.009(4) 0.006(5)
C10 0.011(5) 0.049(6) 0.047(7) 0.001(6) -0.003(5) 0.011(5)
C11 0.017(5) 0.048(6) 0.018(6) -0.012(5) 0.004(4) 0.014(5)
C12 0.032(6) 0.043(6) 0.006(5) 0.004(5) 0.010(4) 0.016(5)
C13 0.019(5) 0.044(6) 0.023(6) -0.010(5) 0.008(4) 0.000(5)
C14 0.029(6) 0.031(5) 0.012(5) 0.003(4) 0.006(4) 0.013(5)
C15 0.029(6) 0.037(6) 0.013(5) -0.005(5) 0.006(4) 0.006(5)
C16 0.035(7) 0.074(8) 0.042(7) -0.022(7) -0.010(5) 0.005(6)
C17 0.050(7) 0.066(8) 0.014(6) 0.013(5) 0.004(5) 0.027(6)
C18 0.034(6) 0.047(7) 0.049(8) -0.008(6) 0.010(5) -0.001(5)
C19 0.037(6) 0.049(6) 0.016(6) -0.007(5) -0.001(4) 0.013(5)
C20 0.059(8) 0.036(6) 0.034(7) -0.011(6) 0.010(6) -0.003(6)
C21 0.025(5) 0.035(5) 0.013(5) -0.009(5) 0.003(4) -0.005(5)
C22 0.026(6) 0.029(5) 0.012(5) -0.008(4) 0.002(4) 0.000(4)
C23 0.019(5) 0.044(6) 0.016(5) -0.008(5) 0.000(4) -0.001(5)
C24 0.027(6) 0.032(5) 0.013(5) -0.006(4) -0.003(4) 0.002(5)
C25 0.026(6) 0.034(6) 0.009(5) -0.002(4) -0.006(4) -0.004(5)
C26 0.040(6) 0.025(5) 0.024(6) -0.006(5) -0.007(5) -0.006(5)
C27 0.033(6) 0.043(6) 0.015(6) -0.004(5) 0.006(4) 0.005(5)
C28 0.029(6) 0.038(6) 0.023(6) -0.001(5) 0.016(4) 0.000(5)
C29 0.032(6) 0.036(6) 0.015(5) -0.006(5) -0.004(4) 0.004(5)
C30 0.036(6) 0.057(7) 0.011(5) -0.009(5) -0.010(4) -0.004(5)
C31 0.021(5) 0.027(5) 0.026(6) 0.007(5) -0.002(4) -0.006(4)
C32 0.026(6) 0.028(5) 0.028(6) 0.000(5) 0.009(5) -0.008(5)
C33 0.019(5) 0.025(5) 0.039(7) 0.000(5) -0.009(5) 0.008(4)
C34 0.036(6) 0.028(5) 0.016(5) 0.001(5) -0.003(5) -0.009(5)
C35 0.017(5) 0.027(5) 0.030(6) -0.005(5) -0.006(4) 0.000(4)
C36 0.061(8) 0.068(8) 0.027(7) 0.026(6) -0.018(6) -0.027(7)
C37 0.064(9) 0.045(7) 0.059(9) -0.015(6) 0.029(7) -0.016(6)
C38 0.031(7) 0.043(7) 0.097(11) 0.001(7) -0.021(7) -0.001(5)
C39 0.081(9) 0.037(6) 0.026(7) 0.004(5) -0.002(6) -0.026(6)
C40 0.024(6) 0.068(8) 0.077(9) -0.018(7) 0.010(6) 0.002(6)
C41 0.030(6) 0.036(5) 0.006(5) 0.004(5) -0.006(4) -0.002(5)
C42 0.033(6) 0.028(5) 0.009(5) -0.006(4) 0.003(4) 0.001(5)
C43 0.022(5) 0.037(6) 0.006(5) -0.004(5) 0.006(4) 0.004(4)
C44 0.014(6) 0.037(6) 0.029(6) 0.004(5) 0.007(4) 0.003(5)
C45 0.032(6) 0.042(6) 0.015(6) 0.001(5) 0.000(4) 0.007(5)

loop_
_atom_type_symbol
_atom_type_description
_atom_type_scat_dispersion_real
_atom_type_scat_dispersion_imag
_atom_type_scat_source
C C 0.0033 0.0016 'International Tables Vol C Tables 4.2.6.8 and 6.1.1.4'
H H 0.0000 0.0000 'International Tables Vol C Tables 4.2.6.8 and 6.1.1.4'
Sm Sm -0.1638 3.4418 'International Tables Vol C Tables 4.2.6.8 and 6.1.1.4'

loop_
_geom_angle_atom_site_label_1
_geom_angle_atom_site_label_2
_geom_angle_atom_site_label_3
_geom_angle
Cnt1 Sm1 C41 105.4
Cnt1 Sm1 C42 105.9
Cnt2 Sm1 C41 116.9
Cnt2 Sm1 C42 116.3
Cnt1 Sm1 Cnt2 135.7
Cnt3 Sm2 C41 125.5
Cnt3 Sm2 C42 104.5
Cnt3 Sm2 C43 101.8
Cnt3 Sm2 C44 115.7
Cnt4 Sm2 C41 99.1
Cnt4 Sm2 C42 126.9
Cnt4 Sm2 C43 127.1
Cnt4 Sm2 C44 102.5
Cnt3 Sm2 Cnt4 127.8
C41 Sm1 C3 102.7(3)
C41 Sm1 C42 32.9(3)
C3 Sm1 C42 88.5(3)
C41 Sm1 C2 130.2(3)
C3 Sm1 C2 30.6(3)
C42 Sm1 C2 118.9(3)
C41 Sm1 C14 99.1(3)
C3 Sm1 C14 139.0(3)
C42 Sm1 C14 91.5(3)
C2 Sm1 C14 127.3(3)
C41 Sm1 C4 80.1(3)
C3 Sm1 C4 30.6(3)
C42 Sm1 C4 80.3(3)
C2 Sm1 C4 50.4(3)
C14 Sm1 C4 166.0(3)
C41 Sm1 C5 90.1(3)
C3 Sm1 C5 50.3(3)
C42 Sm1 C5 103.7(3)
C2 Sm1 C5 50.7(3)
C14 Sm1 C5 163.1(3)
C4 Sm1 C5 29.9(3)
C41 Sm1 C15 91.7(3)
C3 Sm1 C15 164.5(3)
C42 Sm1 C15 101.0(3)
C2 Sm1 C15 137.2(3)
C14 Sm1 C15 30.1(3)
C4 Sm1 C15 162.8(3)
C5 Sm1 C15 136.4(3)
C41 Sm1 C13 128.6(3)
C3 Sm1 C13 115.2(3)
C42 Sm1 C13 112.7(3)
C2 Sm1 C13 97.4(3)
C14 Sm1 C13 30.2(3)
C4 Sm1 C13 145.5(3)
C5 Sm1 C13 140.8(3)
C15 Sm1 C13 49.8(3)
C41 Sm1 C12 141.2(3)
C3 Sm1 C12 116.0(3)
C42 Sm1 C12 140.6(3)
C2 Sm1 C12 87.9(3)
C14 Sm1 C12 49.6(3)
C4 Sm1 C12 136.2(3)
C5 Sm1 C12 115.6(3)
C15 Sm1 C12 49.6(3)
C13 Sm1 C12 30.1(3)
C41 Sm1 C1 120.9(3)
C3 Sm1 C1 49.8(3)
C42 Sm1 C1 130.1(3)
C2 Sm1 C1 30.0(3)
C14 Sm1 C1 137.2(3)
C4 Sm1 C1 49.8(3)
C5 Sm1 C1 30.9(3)
C15 Sm1 C1 126.3(3)
C13 Sm1 C1 110.0(3)
C12 Sm1 C1 87.8(3)
C41 Sm1 C11 114.9(3)
C3 Sm1 C11 139.6(3)
C42 Sm1 C11 131.3(3)
C2 Sm1 C11 109.1(3)
C14 Sm1 C11 50.0(3)
C4 Sm1 C11 142.8(3)
C5 Sm1 C11 113.2(3)
C15 Sm1 C11 30.6(3)
C13 Sm1 C11 49.8(3)
C12 Sm1 C11 29.7(3)
C1 Sm1 C11 96.0(3)
C44 Sm2 C41 71.1(3)
C44 Sm2 C42 55.2(3)
C41 Sm2 C42 31.7(3)
C44 Sm2 C35 127.5(3)
C41 Sm2 C35 98.4(3)
C42 Sm2 C35 130.1(3)
C44 Sm2 C34 116.1(3)
C41 Sm2 C34 123.5(3)
C42 Sm2 C34 152.7(3)
C35 Sm2 C34 29.8(3)
C44 Sm2 C25 89.7(3)
C41 Sm2 C25 123.0(3)
C42 Sm2 C25 93.4(3)
C35 Sm2 C25 132.8(3)
C34 Sm2 C25 113.2(3)
C44 Sm2 C33 87.3(3)
C41 Sm2 C33 113.0(3)
C42 Sm2 C33 131.0(3)
C35 Sm2 C33 48.6(3)
C34 Sm2 C33 29.0(3)
C25 Sm2 C33 119.2(3)
C44 Sm2 C24 109.0(3)
C41 Sm2 C24 150.1(3)
C42 Sm2 C24 122.9(3)
C35 Sm2 C24 103.7(3)
C34 Sm2 C24 84.2(3)
C25 Sm2 C24 29.7(3)
C33 Sm2 C24 96.7(3)
C44 Sm2 C31 101.7(3)
C41 Sm2 C31 75.0(3)
C42 Sm2 C31 105.2(3)
C35 Sm2 C31 29.8(3)
C34 Sm2 C31 48.5(3)
C25 Sm2 C31 161.4(3)
C33 Sm2 C31 48.0(3)
C24 Sm2 C31 131.7(3)
C44 Sm2 C22 131.3(3)
C41 Sm2 C22 107.9(3)
C42 Sm2 C22 97.5(3)
C35 Sm2 C22 101.1(3)
C34 Sm2 C22 104.7(3)
C25 Sm2 C22 48.5(3)
C33 Sm2 C22 131.4(3)
C24 Sm2 C22 48.4(3)
C31 Sm2 C22 125.6(3)
C44 Sm2 C43 29.6(3)
C41 Sm2 C43 55.9(3)
C42 Sm2 C43 29.4(3)
C35 Sm2 C43 145.9(3)
C34 Sm2 C43 145.3(3)
C25 Sm2 C43 80.9(3)
C33 Sm2 C43 116.3(3)
C24 Sm2 C43 108.8(3)
C31 Sm2 C43 116.1(3)
C22 Sm2 C43 107.8(3)
C44 Sm2 C23 137.1(3)
C41 Sm2 C23 135.3(3)
C42 Sm2 C23 125.1(3)
C35 Sm2 C23 86.9(3)
C34 Sm2 C23 79.9(3)
C25 Sm2 C23 48.5(3)
C33 Sm2 C23 103.7(3)
C24 Sm2 C23 29.6(3)
C31 Sm2 C23 116.5(3)
C22 Sm2 C23 28.7(3)
C43 Sm2 C23 126.9(3)
C44 Sm2 C21 102.0(3)
C41 Sm2 C21 101.6(3)
C42 Sm2 C21 79.0(3)
C35 Sm2 C21 130.3(3)
C34 Sm2 C21 127.5(3)
C25 Sm2 C21 29.5(3)
C33 Sm2 C21 145.3(3)
C24 Sm2 C21 48.6(3)
C31 Sm2 C21 153.3(3)
C22 Sm2 C21 29.3(3)
C43 Sm2 C21 80.7(3)
C23 Sm2 C21 47.9(3)
C44 Sm2 C32 79.1(3)
C41 Sm2 C32 84.0(3)
C42 Sm2 C32 105.9(3)
C35 Sm2 C32 48.4(3)
C34 Sm2 C32 48.1(3)
C25 Sm2 C32 145.7(3)
C33 Sm2 C32 29.1(3)
C24 Sm2 C32 125.8(3)
C31 Sm2 C32 28.8(3)
C22 Sm2 C32 149.3(3)
C43 Sm2 C32 102.2(3)
C23 Sm2 C32 128.0(3)
C21 Sm2 C32 174.4(3)
C2 C1 C5 108.4(8)
C2 C1 C6 128.1(9)
C5 C1 C6 123.0(8)
C2 C1 Sm1 73.7(5)
C5 C1 Sm1 74.1(5)
C6 C1 Sm1 124.7(6)
C1 C2 C3 107.6(8)
C1 C2 C7 126.7(9)
C3 C2 C7 124.9(9)
C1 C2 Sm1 76.3(5)
C3 C2 Sm1 73.7(5)
C7 C2 Sm1 123.8(6)
C2 C3 C4 108.5(8)
C2 C3 C8 125.3(9)
C4 C3 C8 126.1(9)
C2 C3 Sm1 75.7(5)
C4 C3 Sm1 76.3(5)
C8 C3 Sm1 117.5(6)
C5 C4 C3 108.4(8)
C5 C4 C9 124.5(9)
C3 C4 C9 126.4(9)
C5 C4 Sm1 75.2(5)
C3 C4 Sm1 73.0(5)
C9 C4 Sm1 125.3(6)
C4 C5 C1 107.0(8)
C4 C5 C10 127.2(9)
C1 C5 C10 125.3(9)
C4 C5 Sm1 74.9(5)
C1 C5 Sm1 75.0(5)
C10 C5 Sm1 122.7(6)
C12 C11 C15 107.1(8)
C12 C11 C16 126.4(9)
C15 C11 C16 126.1(9)
C12 C11 Sm1 74.8(5)
C15 C11 Sm1 74.3(5)
C16 C11 Sm1 122.3(6)
C11 C12 C13 109.4(8)
C11 C12 C17 123.4(9)
C13 C12 C17 126.1(9)
C11 C12 Sm1 75.5(5)
C13 C12 Sm1 74.9(5)
C17 C12 Sm1 125.8(6)
C14 C13 C12 107.1(8)
C14 C13 C18 126.1(9)
C12 C13 C18 126.8(9)
C14 C13 Sm1 73.9(5)
C12 C13 Sm1 75.0(5)
C18 C13 Sm1 118.7(6)
C15 C14 C13 108.8(8)
C15 C14 C19 124.8(8)
C13 C14 C19 125.2(9)
C15 C14 Sm1 75.8(5)
C13 C14 Sm1 75.9(5)
C19 C14 Sm1 124.6(6)
C14 C15 C11 107.5(8)
C14 C15 C20 127.0(9)
C11 C15 C20 124.9(9)
C14 C15 Sm1 74.0(5)
C11 C15 Sm1 75.1(5)
C20 C15 Sm1 123.2(6)
C22 C21 C25 107.6(8)
C22 C21 C26 125.3(8)
C25 C21 C26 126.0(8)
C22 C21 Sm2 75.0(5)
C25 C21 Sm2 73.6(5)
C26 C21 Sm2 126.4(6)
C23 C22 C21 108.5(8)
C23 C22 C27 124.9(8)
C21 C22 C27 126.2(8)
C23 C22 Sm2 75.8(5)
C21 C22 Sm2 75.8(5)
C27 C22 Sm2 120.9(6)
C22 C23 C24 108.7(8)
C22 C23 C28 123.5(8)
C24 C23 C28 125.7(9)
C22 C23 Sm2 75.5(5)
C24 C23 Sm2 74.0(5)
C28 C23 Sm2 130.1(6)
C25 C24 C23 107.2(8)
C25 C24 C29 123.3(8)
C23 C24 C29 129.0(8)
C25 C24 Sm2 74.9(5)
C23 C24 Sm2 76.4(5)
C29 C24 Sm2 120.8(6)
C21 C25 C24 108.0(8)
C21 C25 C30 126.1(8)
C24 C25 C30 124.5(8)
C21 C25 Sm2 77.0(5)
C24 C25 Sm2 75.4(5)
C30 C25 Sm2 124.6(6)
C32 C31 C35 108.4(8)
C32 C31 C36 126.1(9)
C35 C31 C36 124.6(9)
C32 C31 Sm2 77.7(5)
C35 C31 Sm2 72.6(5)
C36 C31 Sm2 124.0(6)
C31 C32 C33 106.9(8)
C31 C32 C37 128.5(10)
C33 C32 C37 123.8(9)
C31 C32 Sm2 73.5(5)
C33 C32 Sm2 72.4(5)
C37 C32 Sm2 127.4(6)
C34 C33 C32 109.3(8)
C34 C33 C38 124.4(10)
C32 C33 C38 125.2(9)
C34 C33 Sm2 75.1(5)
C32 C33 Sm2 78.5(5)
C38 C33 Sm2 122.9(6)
C33 C34 C35 107.9(8)
C33 C34 C39 126.1(9)
C35 C34 C39 124.4(9)
C33 C34 Sm2 75.9(5)
C35 C34 Sm2 74.0(5)
C39 C34 Sm2 127.5(6)
C34 C35 C31 107.3(8)
C34 C35 C40 128.0(9)
C31 C35 C40 124.4(9)
C34 C35 Sm2 76.2(5)
C31 C35 Sm2 77.6(5)
C40 C35 Sm2 117.3(6)
C42 C41 Sm1 78.4(5)
C42 C41 Sm2 74.5(5)
Sm1 C41 Sm2 152.9(4)
C43 C42 C41 127.1(8)
C43 C42 Sm1 125.3(6)
C41 C42 Sm1 68.7(5)
C43 C42 Sm2 78.3(5)
C41 C42 Sm2 73.8(5)
Sm1 C42 Sm2 142.5(4)
C44 C43 C42 124.1(9)
C44 C43 C45 116.8(8)
C42 C43 C45 119.0(8)
C44 C43 Sm2 67.4(5)
C42 C43 Sm2 72.3(5)
C45 C43 Sm2 134.8(6)
C43 C44 Sm2 82.9(5)

loop_
_geom_bond_atom_site_label_1
_geom_bond_atom_site_label_2
_geom_bond_distance
Sm1 C41 2.544(9)
Sm1 C3 2.666(9)
Sm1 C42 2.674(9)
Sm1 C2 2.691(8)
Sm1 C14 2.695(9)
Sm1 C4 2.709(9)
Sm1 C5 2.713(8)
Sm1 C15 2.717(9)
Sm1 C13 2.720(9)
Sm1 C12 2.720(8)
Sm1 C1 2.724(9)
Sm1 C11 2.728(9)
Sm1 Cnt1 2.419
Sm1 Cnt2 2.438
Sm2 C44 2.604(9)
Sm2 C41 2.714(8)
Sm2 C42 2.723(9)
Sm2 C35 2.727(9)
Sm2 C34 2.756(9)
Sm2 C25 2.765(8)
Sm2 C33 2.766(9)
Sm2 C24 2.771(8)
Sm2 C31 2.791(9)
Sm2 C22 2.798(8)
Sm2 C43 2.799(8)
Sm2 C23 2.802(9)
Sm2 C21 2.808(9)
Sm2 C32 2.844(9)
Sm2 Cnt3 2.506
Sm2 Cnt4 2.508
C1 C2 1.401(13)
C1 C5 1.448(12)
C1 C6 1.517(12)
C2 C3 1.413(13)
C2 C7 1.511(13)
C3 C4 1.421(13)
C3 C8 1.506(13)
C4 C5 1.399(12)
C4 C9 1.509(12)
C5 C10 1.496(12)
C11 C12 1.398(13)
C11 C15 1.436(13)
C11 C16 1.507(13)
C12 C13 1.413(12)
C12 C17 1.515(12)
C13 C14 1.410(12)
C13 C18 1.511(13)
C14 C15 1.407(13)
C14 C19 1.507(12)
C15 C20 1.513(13)
C21 C22 1.416(12)
C21 C25 1.417(12)
C21 C26 1.523(12)
C22 C23 1.390(12)
C22 C27 1.518(12)
C23 C24 1.422(12)
C23 C28 1.516(12)
C24 C25 1.419(12)
C24 C29 1.499(12)
C25 C30 1.503(12)
C31 C32 1.401(12)
C31 C35 1.420(12)
C31 C36 1.516(13)
C32 C33 1.412(14)
C32 C37 1.474(14)
C33 C34 1.385(13)
C33 C38 1.512(13)
C34 C35 1.411(12)
C34 C39 1.526(13)
C35 C40 1.505(13)
C41 C42 1.483(12)
C42 C43 1.402(12)
C43 C44 1.395(13)
C43 C45 1.497(12)

loop_
_geom_torsion_atom_site_label_1
_geom_torsion_atom_site_label_2
_geom_torsion_atom_site_label_3
_geom_torsion_atom_site_label_4
_geom_torsion
C41 Sm1 C1 C2 117.9(6)
C3 Sm1 C1 C2 37.7(5)
C42 Sm1 C1 C2 78.7(6)
C14 Sm1 C1 C2 -85.1(7)
C4 Sm1 C1 C2 78.2(6)
C5 Sm1 C1 C2 115.2(8)
C15 Sm1 C1 C2 -123.2(6)
C13 Sm1 C1 C2 -68.9(6)
C12 Sm1 C1 C2 -89.6(6)
C11 Sm1 C1 C2 -118.2(6)
C41 Sm1 C1 C5 2.7(6)
C3 Sm1 C1 C5 -77.5(6)
C42 Sm1 C1 C5 -36.5(7)
C2 Sm1 C1 C5 -115.2(8)
C14 Sm1 C1 C5 159.8(5)
C4 Sm1 C1 C5 -37.0(5)
C15 Sm1 C1 C5 121.6(5)
C13 Sm1 C1 C5 175.9(5)
C12 Sm1 C1 C5 155.2(6)
C11 Sm1 C1 C5 126.6(5)
C41 Sm1 C1 C6 -116.7(7)
C3 Sm1 C1 C6 163.1(9)
C42 Sm1 C1 C6 -155.9(7)
C2 Sm1 C1 C6 125.4(10)
C14 Sm1 C1 C6 40.3(9)
C4 Sm1 C1 C6 -156.5(9)
C5 Sm1 C1 C6 -119.4(10)
C15 Sm1 C1 C6 2.2(9)
C13 Sm1 C1 C6 56.4(8)
C12 Sm1 C1 C6 35.7(8)
C11 Sm1 C1 C6 7.1(8)
C5 C1 C2 C3 -1.1(10)
C6 C1 C2 C3 170.6(9)
Sm1 C1 C2 C3 -67.7(6)
C5 C1 C2 C7 -171.3(9)
C6 C1 C2 C7 0.5(16)
Sm1 C1 C2 C7 122.1(10)
C5 C1 C2 Sm1 66.6(6)
C6 C1 C2 Sm1 -121.7(9)
C41 Sm1 C2 C1 -83.2(6)
C3 Sm1 C2 C1 -113.3(8)
C42 Sm1 C2 C1 -121.1(5)
C14 Sm1 C2 C1 121.7(6)
C4 Sm1 C2 C1 -76.0(6)
C5 Sm1 C2 C1 -36.9(5)
C15 Sm1 C2 C1 82.7(7)
C13 Sm1 C2 C1 117.9(6)
C12 Sm1 C2 C1 89.2(6)
C11 Sm1 C2 C1 67.9(6)
C41 Sm1 C2 C3 30.1(7)
C42 Sm1 C2 C3 -7.8(7)
C14 Sm1 C2 C3 -125.0(6)
C4 Sm1 C2 C3 37.3(5)
C5 Sm1 C2 C3 76.4(6)
C15 Sm1 C2 C3 -164.0(5)
C13 Sm1 C2 C3 -128.8(6)
C12 Sm1 C2 C3 -157.5(6)
C1 Sm1 C2 C3 113.3(8)
C11 Sm1 C2 C3 -178.8(5)
C41 Sm1 C2 C7 151.5(7)
C3 Sm1 C2 C7 121.4(11)
C42 Sm1 C2 C7 113.7(8)
C14 Sm1 C2 C7 -3.6(9)
C4 Sm1 C2 C7 158.7(9)
C5 Sm1 C2 C7 -162.2(9)
C15 Sm1 C2 C7 -42.6(10)
C13 Sm1 C2 C7 -7.4(8)
C12 Sm1 C2 C7 -36.1(8)
C1 Sm1 C2 C7 -125.3(10)
C11 Sm1 C2 C7 -57.3(8)
C1 C2 C3 C4 -0.5(11)
C7 C2 C3 C4 169.9(9)
Sm1 C2 C3 C4 -70.0(7)
C1 C2 C3 C8 -176.7(8)
C7 C2 C3 C8 -6.3(15)
Sm1 C2 C3 C8 113.8(9)
C1 C2 C3 Sm1 69.4(6)
C7 C2 C3 Sm1 -120.2(9)
C41 Sm1 C3 C2 -156.9(6)
C42 Sm1 C3 C2 173.2(6)
C14 Sm1 C3 C2 82.6(7)
C4 Sm1 C3 C2 -113.5(8)
C5 Sm1 C3 C2 -77.6(6)
C15 Sm1 C3 C2 44.7(13)
C13 Sm1 C3 C2 58.7(6)
C12 Sm1 C3 C2 25.2(6)
C1 Sm1 C3 C2 -36.9(5)
C11 Sm1 C3 C2 1.8(8)
C41 Sm1 C3 C4 -43.3(6)
C42 Sm1 C3 C4 -73.3(6)
C2 Sm1 C3 C4 113.5(8)
C14 Sm1 C3 C4 -163.8(5)
C5 Sm1 C3 C4 36.0(5)
C15 Sm1 C3 C4 158.2(9)
C13 Sm1 C3 C4 172.2(5)
C12 Sm1 C3 C4 138.7(5)
C1 Sm1 C3 C4 76.6(6)
C11 Sm1 C3 C4 115.4(6)
C41 Sm1 C3 C8 80.5(7)
C42 Sm1 C3 C8 50.5(7)
C2 Sm1 C3 C8 -122.7(10)
C14 Sm1 C3 C8 -40.0(9)
C4 Sm1 C3 C8 123.8(10)
C5 Sm1 C3 C8 159.8(9)
C15 Sm1 C3 C8 -78.0(13)
C13 Sm1 C3 C8 -64.0(8)
C12 Sm1 C3 C8 -97.5(7)
C1 Sm1 C3 C8 -159.6(9)
C11 Sm1 C3 C8 -120.8(7)
C2 C3 C4 C5 2.0(11)
C8 C3 C4 C5 178.2(8)
Sm1 C3 C4 C5 -67.5(7)
C2 C3 C4 C9 -168.8(9)
C8 C3 C4 C9 7.4(15)
Sm1 C3 C4 C9 121.7(10)
C2 C3 C4 Sm1 69.5(7)
C8 C3 C4 Sm1 -114.3(9)
C41 Sm1 C4 C5 -107.9(6)
C3 Sm1 C4 C5 115.0(8)
C42 Sm1 C4 C5 -141.3(6)
C2 Sm1 C4 C5 77.7(6)
C14 Sm1 C4 C5 164.1(10)
C15 Sm1 C4 C5 -45.5(12)
C13 Sm1 C4 C5 102.5(7)
C12 Sm1 C4 C5 56.1(7)
C1 Sm1 C4 C5 38.3(5)
C11 Sm1 C4 C5 10.6(8)
C41 Sm1 C4 C3 137.2(6)
C42 Sm1 C4 C3 103.8(6)
C2 Sm1 C4 C3 -37.2(5)
C14 Sm1 C4 C3 49.1(14)
C5 Sm1 C4 C3 -115.0(8)
C15 Sm1 C4 C3 -160.4(8)
C13 Sm1 C4 C3 -12.5(8)
C12 Sm1 C4 C3 -58.9(7)
C1 Sm1 C4 C3 -76.6(6)
C11 Sm1 C4 C3 -104.3(7)
C41 Sm1 C4 C9 14.3(8)
C3 Sm1 C4 C9 -122.9(11)
C42 Sm1 C4 C9 -19.1(8)
C2 Sm1 C4 C9 -160.2(10)
C14 Sm1 C4 C9 -73.8(15)
C5 Sm1 C4 C9 122.1(11)
C15 Sm1 C4 C9 76.7(13)
C13 Sm1 C4 C9 -135.4(7)
C12 Sm1 C4 C9 178.2(7)
C1 Sm1 C4 C9 160.4(10)
C11 Sm1 C4 C9 132.8(7)
C3 C4 C5 C1 -2.6(10)
C9 C4 C5 C1 168.3(9)
Sm1 C4 C5 C1 -68.7(6)
C3 C4 C5 C10 -174.1(8)
C9 C4 C5 C10 -3.1(15)
Sm1 C4 C5 C10 119.8(9)
C3 C4 C5 Sm1 66.1(7)
C9 C4 C5 Sm1 -123.0(9)
C2 C1 C5 C4 2.3(10)
C6 C1 C5 C4 -169.9(8)
Sm1 C1 C5 C4 68.6(6)
C2 C1 C5 C10 174.0(8)
C6 C1 C5 C10 1.8(14)
Sm1 C1 C5 C10 -119.7(8)
C2 C1 C5 Sm1 -66.3(6)
C6 C1 C5 Sm1 121.5(8)
C41 Sm1 C5 C4 69.7(6)
C3 Sm1 C5 C4 -36.9(5)
C42 Sm1 C5 C4 39.4(6)
C2 Sm1 C5 C4 -76.9(6)
C14 Sm1 C5 C4 -166.8(8)
C15 Sm1 C5 C4 162.2(5)
C13 Sm1 C5 C4 -118.8(6)
C12 Sm1 C5 C4 -140.4(5)
C1 Sm1 C5 C4 -112.7(8)
C11 Sm1 C5 C4 -173.0(5)
C41 Sm1 C5 C1 -177.7(5)
C3 Sm1 C5 C1 75.8(6)
C42 Sm1 C5 C1 152.1(5)
C2 Sm1 C5 C1 35.8(5)
C14 Sm1 C5 C1 -54.1(11)
C4 Sm1 C5 C1 112.7(8)
C15 Sm1 C5 C1 -85.1(6)
C13 Sm1 C5 C1 -6.1(7)
C12 Sm1 C5 C1 -27.7(6)
C11 Sm1 C5 C1 -60.4(6)
C41 Sm1 C5 C10 -55.1(8)
C3 Sm1 C5 C10 -161.6(9)
C42 Sm1 C5 C10 -85.3(8)
C2 Sm1 C5 C10 158.4(9)
C14 Sm1 C5 C10 68.5(13)
C4 Sm1 C5 C10 -124.7(10)
C15 Sm1 C5 C10 37.5(9)
C13 Sm1 C5 C10 116.5(7)
C12 Sm1 C5 C10 94.9(8)
C1 Sm1 C5 C10 122.6(10)
C11 Sm1 C5 C10 62.2(8)
C41 Sm1 C11 C12 -157.0(5)
C3 Sm1 C11 C12 46.0(7)
C42 Sm1 C11 C12 -122.5(6)
C2 Sm1 C11 C12 47.0(6)
C14 Sm1 C11 C12 -76.2(6)
C4 Sm1 C11 C12 95.7(6)
C5 Sm1 C11 C12 101.4(5)
C15 Sm1 C11 C12 -113.1(8)
C13 Sm1 C11 C12 -36.5(5)
C1 Sm1 C11 C12 74.7(6)
C41 Sm1 C11 C15 -43.9(6)
C3 Sm1 C11 C15 159.1(5)
C42 Sm1 C11 C15 -9.4(7)
C2 Sm1 C11 C15 160.1(5)
C14 Sm1 C11 C15 36.9(5)
C4 Sm1 C11 C15 -151.2(5)
C5 Sm1 C11 C15 -145.5(5)
C13 Sm1 C11 C15 76.7(6)
C12 Sm1 C11 C15 113.1(8)
C1 Sm1 C11 C15 -172.1(5)
C41 Sm1 C11 C16 79.2(9)
C3 Sm1 C11 C16 -77.8(9)
C42 Sm1 C11 C16 113.7(8)
C2 Sm1 C11 C16 -76.8(9)
C14 Sm1 C11 C16 160.0(10)
C4 Sm1 C11 C16 -28.1(11)
C5 Sm1 C11 C16 -22.4(9)
C15 Sm1 C11 C16 123.1(11)
C13 Sm1 C11 C16 -160.2(10)
C12 Sm1 C11 C16 -123.8(11)
C1 Sm1 C11 C16 -49.0(8)
C15 C11 C12 C13 0.0(10)
C16 C11 C12 C13 -172.9(9)
Sm1 C11 C12 C13 67.9(6)
C15 C11 C12 C17 168.6(8)
C16 C11 C12 C17 -4.3(14)
Sm1 C11 C12 C17 -123.6(8)
C15 C11 C12 Sm1 -67.8(6)
C16 C11 C12 Sm1 119.2(9)
C41 Sm1 C12 C11 34.5(8)
C3 Sm1 C12 C11 -148.8(5)
C42 Sm1 C12 C11 87.9(7)
C2 Sm1 C12 C11 -136.3(6)
C14 Sm1 C12 C11 77.8(6)
C4 Sm1 C12 C11 -119.7(6)
C5 Sm1 C12 C11 -92.4(6)
C15 Sm1 C12 C11 37.9(5)
C13 Sm1 C12 C11 115.2(8)
C1 Sm1 C12 C11 -106.2(6)
C41 Sm1 C12 C13 -80.8(7)
C3 Sm1 C12 C13 96.0(6)
C42 Sm1 C12 C13 -27.3(8)
C2 Sm1 C12 C13 108.5(6)
C14 Sm1 C12 C13 -37.4(5)
C4 Sm1 C12 C13 125.1(6)
C5 Sm1 C12 C13 152.4(5)
C15 Sm1 C12 C13 -77.3(6)
C1 Sm1 C12 C13 138.5(6)
C11 Sm1 C12 C13 -115.2(8)
C41 Sm1 C12 C17 155.4(8)
C3 Sm1 C12 C17 -27.9(9)
C42 Sm1 C12 C17 -151.2(7)
C2 Sm1 C12 C17 -15.3(9)
C14 Sm1 C12 C17 -161.2(10)
C4 Sm1 C12 C17 1.2(11)
C5 Sm1 C12 C17 28.5(10)
C15 Sm1 C12 C17 158.8(10)
C13 Sm1 C12 C17 -123.9(12)
C1 Sm1 C12 C17 14.7(9)
C11 Sm1 C12 C17 120.9(11)
C11 C12 C13 C14 -0.7(10)
C17 C12 C13 C14 -168.9(8)
Sm1 C12 C13 C14 67.5(6)
C11 C12 C13 C18 176.9(9)
C17 C12 C13 C18 8.7(15)
Sm1 C12 C13 C18 -114.9(9)
C11 C12 C13 Sm1 -68.2(6)
C17 C12 C13 Sm1 123.6(9)
C41 Sm1 C13 C14 14.5(7)
C3 Sm1 C13 C14 148.0(5)
C42 Sm1 C13 C14 48.4(6)
C2 Sm1 C13 C14 174.0(6)
C4 Sm1 C13 C14 155.0(6)
C5 Sm1 C13 C14 -154.6(5)
C15 Sm1 C13 C14 -36.9(5)
C12 Sm1 C13 C14 -113.2(8)
C1 Sm1 C13 C14 -158.0(5)
C11 Sm1 C13 C14 -77.2(6)
C41 Sm1 C13 C12 127.7(6)
C3 Sm1 C13 C12 -98.8(6)
C42 Sm1 C13 C12 161.6(6)
C2 Sm1 C13 C12 -72.8(6)
C14 Sm1 C13 C12 113.2(8)
C4 Sm1 C13 C12 -91.8(7)
C5 Sm1 C13 C12 -41.4(8)
C15 Sm1 C13 C12 76.3(6)
C1 Sm1 C13 C12 -44.8(6)
C11 Sm1 C13 C12 36.0(5)
C41 Sm1 C13 C18 -108.3(8)
C3 Sm1 C13 C18 25.2(8)
C42 Sm1 C13 C18 -74.4(8)
C2 Sm1 C13 C18 51.2(8)
C14 Sm1 C13 C18 -122.8(10)
C4 Sm1 C13 C18 32.2(10)
C5 Sm1 C13 C18 82.6(8)
C15 Sm1 C13 C18 -159.7(9)
C12 Sm1 C13 C18 124.0(10)
C1 Sm1 C13 C18 79.2(8)
C11 Sm1 C13 C18 160.0(9)
C12 C13 C14 C15 1.1(10)
C18 C13 C14 C15 -176.5(9)
Sm1 C13 C14 C15 69.4(6)
C12 C13 C14 C19 169.2(8)
C18 C13 C14 C19 -8.4(15)
Sm1 C13 C14 C19 -122.6(9)
C12 C13 C14 Sm1 -68.2(6)
C18 C13 C14 Sm1 114.1(9)
C41 Sm1 C14 C15 77.4(5)
C3 Sm1 C14 C15 -160.9(5)
C42 Sm1 C14 C15 109.6(5)
C2 Sm1 C14 C15 -121.5(5)
C4 Sm1 C14 C15 163.1(10)
C5 Sm1 C14 C15 -45.0(11)
C13 Sm1 C14 C15 -114.0(8)
C12 Sm1 C14 C15 -76.7(6)
C1 Sm1 C14 C15 -82.8(6)
C11 Sm1 C14 C15 -37.5(5)
C41 Sm1 C14 C13 -168.6(5)
C3 Sm1 C14 C13 -46.9(7)
C42 Sm1 C14 C13 -136.4(6)
C2 Sm1 C14 C13 -7.5(7)
C4 Sm1 C14 C13 -82.9(12)
C5 Sm1 C14 C13 69.0(11)
C15 Sm1 C14 C13 114.0(8)
C12 Sm1 C14 C13 37.3(5)
C1 Sm1 C14 C13 31.3(7)
C11 Sm1 C14 C13 76.5(6)
C41 Sm1 C14 C19 -45.3(8)
C3 Sm1 C14 C19 76.3(9)
C42 Sm1 C14 C19 -13.1(8)
C2 Sm1 C14 C19 115.7(8)
C4 Sm1 C14 C19 40.4(16)
C5 Sm1 C14 C19 -167.7(8)
C15 Sm1 C14 C19 -122.7(10)
C13 Sm1 C14 C19 123.3(11)
C12 Sm1 C14 C19 160.5(9)
C1 Sm1 C14 C19 154.5(7)
C11 Sm1 C14 C19 -160.2(9)
C13 C14 C15 C11 -1.1(10)
C19 C14 C15 C11 -169.2(8)
Sm1 C14 C15 C11 68.3(6)
C13 C14 C15 C20 170.7(9)
C19 C14 C15 C20 2.6(15)
Sm1 C14 C15 C20 -119.9(9)
C13 C14 C15 Sm1 -69.4(6)
C19 C14 C15 Sm1 122.5(9)
C12 C11 C15 C14 0.7(10)
C16 C11 C15 C14 173.6(9)
Sm1 C11 C15 C14 -67.5(6)
C12 C11 C15 C20 -171.4(8)
C16 C11 C15 C20 1.6(15)
Sm1 C11 C15 C20 120.4(9)
C12 C11 C15 Sm1 68.2(6)
C16 C11 C15 Sm1 -118.8(9)
C41 Sm1 C15 C14 -105.4(5)
C3 Sm1 C15 C14 53.6(13)
C42 Sm1 C15 C14 -73.6(5)
C2 Sm1 C15 C14 85.3(6)
C4 Sm1 C15 C14 -166.2(8)
C5 Sm1 C15 C14 162.7(5)
C13 Sm1 C15 C14 36.9(5)
C12 Sm1 C15 C14 76.8(6)
C1 Sm1 C15 C14 123.3(5)
C11 Sm1 C15 C14 113.6(8)
C41 Sm1 C15 C11 141.0(6)
C3 Sm1 C15 C11 -60.0(13)
C42 Sm1 C15 C11 172.8(5)
C2 Sm1 C15 C11 -28.2(7)
C14 Sm1 C15 C11 -113.6(8)
C4 Sm1 C15 C11 80.2(11)
C5 Sm1 C15 C11 49.1(7)
C13 Sm1 C15 C11 -76.6(6)
C12 Sm1 C15 C11 -36.8(5)
C1 Sm1 C15 C11 9.7(7)
C41 Sm1 C15 C20 18.7(8)
C3 Sm1 C15 C20 177.8(9)
C42 Sm1 C15 C20 50.6(8)
C2 Sm1 C15 C20 -150.5(7)
C14 Sm1 C15 C20 124.2(10)
C4 Sm1 C15 C20 -42.1(14)
C5 Sm1 C15 C20 -73.2(9)
C13 Sm1 C15 C20 161.1(9)
C12 Sm1 C15 C20 -159.1(9)
C1 Sm1 C15 C20 -112.5(8)
C11 Sm1 C15 C20 -122.3(10)
C44 Sm2 C21 C22 178.8(5)
C41 Sm2 C21 C22 105.9(5)
C42 Sm2 C21 C22 128.2(6)
C35 Sm2 C21 C22 -5.9(7)
C34 Sm2 C21 C22 -44.3(6)
C25 Sm2 C21 C22 -114.0(8)
C33 Sm2 C21 C22 -78.4(7)
C24 Sm2 C21 C22 -76.4(6)
C31 Sm2 C21 C22 26.3(9)
C43 Sm2 C21 C22 158.1(6)
C23 Sm2 C21 C22 -36.4(5)
C32 Sm2 C21 C22 -80(3)
C44 Sm2 C21 C25 -67.2(6)
C41 Sm2 C21 C25 -140.1(5)
C42 Sm2 C21 C25 -117.8(6)
C35 Sm2 C21 C25 108.1(6)
C34 Sm2 C21 C25 69.7(6)
C33 Sm2 C21 C25 35.5(8)
C24 Sm2 C21 C25 37.6(5)
C31 Sm2 C21 C25 140.2(6)
C22 Sm2 C21 C25 114.0(8)
C43 Sm2 C21 C25 -88.0(5)
C23 Sm2 C21 C25 77.6(6)
C32 Sm2 C21 C25 34(3)
C44 Sm2 C21 C26 55.8(8)
C41 Sm2 C21 C26 -17.1(8)
C42 Sm2 C21 C26 5.2(7)
C35 Sm2 C21 C26 -128.9(7)
C34 Sm2 C21 C26 -167.3(7)
C25 Sm2 C21 C26 123.0(10)
C33 Sm2 C21 C26 158.5(7)
C24 Sm2 C21 C26 160.6(9)
C31 Sm2 C21 C26 -96.8(9)
C22 Sm2 C21 C26 -123.0(10)
C43 Sm2 C21 C26 35.0(7)
C23 Sm2 C21 C26 -159.4(9)
C32 Sm2 C21 C26 157(2)
C25 C21 C22 C23 2.5(10)
C26 C21 C22 C23 -166.4(8)
Sm2 C21 C22 C23 69.4(6)
C25 C21 C22 C27 175.0(8)
C26 C21 C22 C27 6.1(14)
Sm2 C21 C22 C27 -118.2(9)
C25 C21 C22 Sm2 -66.9(6)
C26 C21 C22 Sm2 124.2(8)
C44 Sm2 C22 C23 -115.3(6)
C41 Sm2 C22 C23 164.5(5)
C42 Sm2 C22 C23 -164.7(5)
C35 Sm2 C22 C23 61.8(6)
C34 Sm2 C22 C23 31.4(6)
C25 Sm2 C22 C23 -76.8(6)
C33 Sm2 C22 C23 18.2(7)
C24 Sm2 C22 C23 -36.8(5)
C31 Sm2 C22 C23 80.5(6)
C43 Sm2 C22 C23 -136.5(5)
C21 Sm2 C22 C23 -113.7(8)
C32 Sm2 C22 C23 55.4(8)
C44 Sm2 C22 C21 -1.6(7)
C41 Sm2 C22 C21 -81.8(6)
C42 Sm2 C22 C21 -51.0(6)
C35 Sm2 C22 C21 175.4(5)
C34 Sm2 C22 C21 145.0(5)
C25 Sm2 C22 C21 36.8(5)
C33 Sm2 C22 C21 131.9(5)
C24 Sm2 C22 C21 76.9(6)
C31 Sm2 C22 C21 -165.8(5)
C43 Sm2 C22 C21 -22.8(6)
C23 Sm2 C22 C21 113.7(8)
C32 Sm2 C22 C21 169.1(6)
C44 Sm2 C22 C27 122.3(7)
C41 Sm2 C22 C27 42.2(7)
C42 Sm2 C22 C27 72.9(7)
C35 Sm2 C22 C27 -60.6(7)
C34 Sm2 C22 C27 -91.0(7)
C25 Sm2 C22 C27 160.8(8)
C33 Sm2 C22 C27 -104.2(7)
C24 Sm2 C22 C27 -159.2(8)
C31 Sm2 C22 C27 -41.9(8)
C43 Sm2 C22 C27 101.1(7)
C23 Sm2 C22 C27 -122.4(9)
C21 Sm2 C22 C27 123.9(10)
C32 Sm2 C22 C27 -67.0(9)
C21 C22 C23 C24 -2.2(10)
C27 C22 C23 C24 -174.8(8)
Sm2 C22 C23 C24 67.2(6)
C21 C22 C23 C28 161.8(8)
C27 C22 C23 C28 -10.8(14)
Sm2 C22 C23 C28 -128.8(9)
C21 C22 C23 Sm2 -69.4(6)
C27 C22 C23 Sm2 118.0(8)
C44 Sm2 C23 C22 93.0(6)
C41 Sm2 C23 C22 -21.1(7)
C42 Sm2 C23 C22 18.6(6)
C35 Sm2 C23 C22 -120.0(5)
C34 Sm2 C23 C22 -149.2(6)
C25 Sm2 C23 C22 77.0(6)
C33 Sm2 C23 C22 -166.0(5)
C24 Sm2 C23 C22 114.7(8)
C31 Sm2 C23 C22 -116.4(5)
C43 Sm2 C23 C22 55.1(6)
C21 Sm2 C23 C22 37.1(5)
C32 Sm2 C23 C22 -147.9(5)
C44 Sm2 C23 C24 -21.7(8)
C41 Sm2 C23 C24 -135.8(5)
C42 Sm2 C23 C24 -96.1(6)
C35 Sm2 C23 C24 125.2(6)
C34 Sm2 C23 C24 96.0(6)
C25 Sm2 C23 C24 -37.7(5)
C33 Sm2 C23 C24 79.3(6)
C31 Sm2 C23 C24 128.9(5)
C22 Sm2 C23 C24 -114.7(8)
C43 Sm2 C23 C24 -59.6(6)
C21 Sm2 C23 C24 -77.6(6)
C32 Sm2 C23 C24 97.4(6)
C44 Sm2 C23 C28 -145.2(8)
C41 Sm2 C23 C28 100.6(9)
C42 Sm2 C23 C28 140.4(8)
C35 Sm2 C23 C28 1.7(8)
C34 Sm2 C23 C28 -27.5(8)
C25 Sm2 C23 C28 -161.2(10)
C33 Sm2 C23 C28 -44.2(9)
C24 Sm2 C23 C28 -123.5(11)
C31 Sm2 C23 C28 5.4(9)
C22 Sm2 C23 C28 121.8(11)
C43 Sm2 C23 C28 176.8(7)
C21 Sm2 C23 C28 158.9(10)
C32 Sm2 C23 C28 -26.1(10)
C22 C23 C24 C25 1.0(10)
C28 C23 C24 C25 -162.5(9)
Sm2 C23 C24 C25 69.2(6)
C22 C23 C24 C29 173.0(8)
C28 C23 C24 C29 9.4(15)
Sm2 C23 C24 C29 -118.9(9)
C22 C23 C24 Sm2 -68.2(6)
C28 C23 C24 Sm2 128.3(9)
C44 Sm2 C24 C25 52.2(6)
C41 Sm2 C24 C25 -32.6(8)
C42 Sm2 C24 C25 -8.0(6)
C35 Sm2 C24 C25 -169.4(5)
C34 Sm2 C24 C25 167.9(5)
C33 Sm2 C24 C25 141.6(5)
C31 Sm2 C24 C25 178.7(5)
C22 Sm2 C24 C25 -76.6(6)
C43 Sm2 C24 C25 20.9(6)
C23 Sm2 C24 C25 -112.3(8)
C21 Sm2 C24 C25 -37.2(5)
C32 Sm2 C24 C25 142.3(5)
C44 Sm2 C24 C23 164.6(5)
C41 Sm2 C24 C23 79.8(8)
C42 Sm2 C24 C23 104.3(6)
C35 Sm2 C24 C23 -57.1(6)
C34 Sm2 C24 C23 -79.8(6)
C25 Sm2 C24 C23 112.3(8)
C33 Sm2 C24 C23 -106.0(6)
C31 Sm2 C24 C23 -68.9(6)
C22 Sm2 C24 C23 35.7(5)
C43 Sm2 C24 C23 133.2(5)
C21 Sm2 C24 C23 75.1(6)
C32 Sm2 C24 C23 -105.4(6)
C44 Sm2 C24 C29 -67.8(7)
C41 Sm2 C24 C29 -152.6(6)
C42 Sm2 C24 C29 -128.0(7)
C35 Sm2 C24 C29 70.5(7)
C34 Sm2 C24 C29 47.8(7)
C25 Sm2 C24 C29 -120.0(9)
C33 Sm2 C24 C29 21.6(7)
C31 Sm2 C24 C29 58.7(8)
C22 Sm2 C24 C29 163.3(8)
C43 Sm2 C24 C29 -99.2(7)
C23 Sm2 C24 C29 127.6(10)
C21 Sm2 C24 C29 -157.2(8)
C32 Sm2 C24 C29 22.3(8)
C22 C21 C25 C24 -1.9(10)
C26 C21 C25 C24 166.9(8)
Sm2 C21 C25 C24 -69.7(6)
C22 C21 C25 C30 -168.7(8)
C26 C21 C25 C30 0.1(14)
Sm2 C21 C25 C30 123.5(9)
C22 C21 C25 Sm2 67.8(6)
C26 C21 C25 Sm2 -123.4(8)
C23 C24 C25 C21 0.5(10)
C29 C24 C25 C21 -172.0(8)
Sm2 C24 C25 C21 70.8(6)
C23 C24 C25 C30 167.6(8)
C29 C24 C25 C30 -4.9(14)
Sm2 C24 C25 C30 -122.2(9)
C23 C24 C25 Sm2 -70.2(6)
C29 C24 C25 Sm2 117.2(8)
C44 Sm2 C25 C21 115.6(5)
C41 Sm2 C25 C21 48.6(6)
C42 Sm2 C25 C21 60.5(5)
C35 Sm2 C25 C21 -98.7(6)
C34 Sm2 C25 C21 -125.9(5)
C33 Sm2 C25 C21 -157.7(5)
C24 Sm2 C25 C21 -112.8(8)
C31 Sm2 C25 C21 -115.8(9)
C22 Sm2 C25 C21 -36.6(5)
C43 Sm2 C25 C21 87.2(5)
C23 Sm2 C25 C21 -75.2(6)
C32 Sm2 C25 C21 -174.5(5)
C44 Sm2 C25 C24 -131.6(6)
C41 Sm2 C25 C24 161.4(5)
C42 Sm2 C25 C24 173.3(5)
C35 Sm2 C25 C24 14.1(7)
C34 Sm2 C25 C24 -13.1(6)
C33 Sm2 C25 C24 -44.9(6)
C31 Sm2 C25 C24 -3.0(11)
C22 Sm2 C25 C24 76.2(6)
C43 Sm2 C25 C24 -160.0(5)
C23 Sm2 C25 C24 37.5(5)
C21 Sm2 C25 C24 112.8(8)
C32 Sm2 C25 C24 -61.7(7)
C44 Sm2 C25 C30 -9.6(8)
C41 Sm2 C25 C30 -76.6(8)
C42 Sm2 C25 C30 -64.7(8)
C35 Sm2 C25 C30 136.1(7)
C34 Sm2 C25 C30 108.9(7)
C33 Sm2 C25 C30 77.1(8)
C24 Sm2 C25 C30 122.1(10)
C31 Sm2 C25 C30 119.1(9)
C22 Sm2 C25 C30 -161.7(9)
C43 Sm2 C25 C30 -38.0(7)
C23 Sm2 C25 C30 159.6(9)
C21 Sm2 C25 C30 -125.2(10)
C32 Sm2 C25 C30 60.4(9)
C44 Sm2 C31 C32 38.7(6)
C41 Sm2 C31 C32 105.2(6)
C42 Sm2 C31 C32 95.5(6)
C35 Sm2 C31 C32 -114.0(8)
C34 Sm2 C31 C32 -75.9(6)
C25 Sm2 C31 C32 -88.4(10)
C33 Sm2 C31 C32 -36.6(5)
C24 Sm2 C31 C32 -90.4(6)
C22 Sm2 C31 C32 -153.3(5)
C43 Sm2 C31 C32 66.3(6)
C23 Sm2 C31 C32 -121.3(6)
C21 Sm2 C31 C32 -168.7(6)
C44 Sm2 C31 C35 152.7(5)
C41 Sm2 C31 C35 -140.8(6)
C42 Sm2 C31 C35 -150.5(5)
C34 Sm2 C31 C35 38.1(5)
C25 Sm2 C31 C35 25.6(11)
C33 Sm2 C31 C35 77.4(6)
C24 Sm2 C31 C35 23.7(7)
C22 Sm2 C31 C35 -39.3(6)
C43 Sm2 C31 C35 -179.7(5)
C23 Sm2 C31 C35 -7.3(6)
C21 Sm2 C31 C35 -54.7(9)
C32 Sm2 C31 C35 114.0(8)
C44 Sm2 C31 C36 -86.8(8)
C41 Sm2 C31 C36 -20.3(8)
C42 Sm2 C31 C36 -30.0(9)
C35 Sm2 C31 C36 120.5(10)
C34 Sm2 C31 C36 158.6(10)
C25 Sm2 C31 C36 146.1(9)
C33 Sm2 C31 C36 -162.2(10)
C24 Sm2 C31 C36 144.1(8)
C22 Sm2 C31 C36 81.2(9)
C43 Sm2 C31 C36 -59.3(9)
C23 Sm2 C31 C36 113.2(8)
C21 Sm2 C31 C36 65.7(11)
C32 Sm2 C31 C36 -125.5(11)
C35 C31 C32 C33 -1.6(10)
C36 C31 C32 C33 -171.5(9)
Sm2 C31 C32 C33 65.2(6)
C35 C31 C32 C37 168.3(9)
C36 C31 C32 C37 -1.7(16)
Sm2 C31 C32 C37 -125.0(10)
C35 C31 C32 Sm2 -66.8(6)
C36 C31 C32 Sm2 123.3(9)
C44 Sm2 C32 C31 -141.4(6)
C41 Sm2 C32 C31 -69.6(6)
C42 Sm2 C32 C31 -92.7(6)
C35 Sm2 C32 C31 37.3(5)
C34 Sm2 C32 C31 77.7(6)
C25 Sm2 C32 C31 145.5(6)
C33 Sm2 C32 C31 114.3(8)
C24 Sm2 C32 C31 113.0(6)
C22 Sm2 C32 C31 45.7(8)
C43 Sm2 C32 C31 -122.7(5)
C23 Sm2 C32 C31 75.8(6)
C21 Sm2 C32 C31 117(3)
C44 Sm2 C32 C33 104.2(6)
C41 Sm2 C32 C33 176.0(6)
C42 Sm2 C32 C33 153.0(5)
C35 Sm2 C32 C33 -77.0(6)
C34 Sm2 C32 C33 -36.7(5)
C25 Sm2 C32 C33 31.2(8)
C24 Sm2 C32 C33 -1.4(6)
C31 Sm2 C32 C33 -114.3(8)
C22 Sm2 C32 C33 -68.6(8)
C43 Sm2 C32 C33 122.9(5)
C23 Sm2 C32 C33 -38.5(6)
C21 Sm2 C32 C33 2(3)
C44 Sm2 C32 C37 -15.3(9)
C41 Sm2 C32 C37 56.6(10)
C42 Sm2 C32 C37 33.5(10)
C35 Sm2 C32 C37 163.5(11)
C34 Sm2 C32 C37 -156.1(11)
C25 Sm2 C32 C37 -88.3(10)
C33 Sm2 C32 C37 -119.5(12)
C24 Sm2 C32 C37 -120.9(9)
C31 Sm2 C32 C37 126.2(12)
C22 Sm2 C32 C37 171.9(8)
C43 Sm2 C32 C37 3.4(10)
C23 Sm2 C32 C37 -158.0(9)
C21 Sm2 C32 C37 -117(3)
C31 C32 C33 C34 3.6(11)
C37 C32 C33 C34 -166.8(9)
Sm2 C32 C33 C34 69.5(7)
C31 C32 C33 C38 171.7(9)
C37 C32 C33 C38 1.3(15)
Sm2 C32 C33 C38 -122.3(10)
C31 C32 C33 Sm2 -65.9(6)
C37 C32 C33 Sm2 123.6(9)
C44 Sm2 C33 C34 173.8(6)
C41 Sm2 C33 C34 -118.1(6)
C42 Sm2 C33 C34 -149.2(5)
C35 Sm2 C33 C34 -37.4(5)
C25 Sm2 C33 C34 85.7(6)
C24 Sm2 C33 C34 65.1(6)
C31 Sm2 C33 C34 -77.6(6)
C22 Sm2 C33 C34 26.9(7)
C43 Sm2 C33 C34 179.9(5)
C23 Sm2 C33 C34 35.8(6)
C21 Sm2 C33 C34 66.6(7)
C32 Sm2 C33 C34 -113.8(8)
C44 Sm2 C33 C32 -72.3(6)
C41 Sm2 C33 C32 -4.3(6)
C42 Sm2 C33 C32 -35.4(7)
C35 Sm2 C33 C32 76.4(6)
C34 Sm2 C33 C32 113.8(8)
C25 Sm2 C33 C32 -160.5(5)
C24 Sm2 C33 C32 178.9(5)
C31 Sm2 C33 C32 36.2(5)
C22 Sm2 C33 C32 140.7(5)
C43 Sm2 C33 C32 -66.2(6)
C23 Sm2 C33 C32 149.6(5)
C21 Sm2 C33 C32 -179.6(5)
C44 Sm2 C33 C38 52.3(9)
C41 Sm2 C33 C38 120.4(9)
C42 Sm2 C33 C38 89.2(9)
C35 Sm2 C33 C38 -158.9(10)
C34 Sm2 C33 C38 -121.6(11)
C25 Sm2 C33 C38 -35.9(10)
C24 Sm2 C33 C38 -56.5(9)
C31 Sm2 C33 C38 160.8(10)
C22 Sm2 C33 C38 -94.6(9)
C43 Sm2 C33 C38 58.4(9)
C23 Sm2 C33 C38 -85.7(9)
C21 Sm2 C33 C38 -55.0(11)
C32 Sm2 C33 C38 124.6(11)
C32 C33 C34 C35 -4.2(11)
C38 C33 C34 C35 -172.5(9)
Sm2 C33 C34 C35 67.6(6)
C32 C33 C34 C39 161.8(9)
C38 C33 C34 C39 -6.4(15)
Sm2 C33 C34 C39 -126.4(9)
C32 C33 C34 Sm2 -71.8(7)
C38 C33 C34 Sm2 119.9(9)
C44 Sm2 C34 C33 -6.8(7)
C41 Sm2 C34 C33 76.9(6)
C42 Sm2 C34 C33 57.3(9)
C35 Sm2 C34 C33 113.7(8)
C25 Sm2 C34 C33 -108.7(6)
C24 Sm2 C34 C33 -115.2(6)
C31 Sm2 C34 C33 75.6(6)
C22 Sm2 C34 C33 -159.4(5)
C43 Sm2 C34 C33 -0.1(8)
C23 Sm2 C34 C33 -144.7(6)
C21 Sm2 C34 C33 -138.8(5)
C32 Sm2 C34 C33 36.8(5)
C44 Sm2 C34 C35 -120.6(6)
C41 Sm2 C34 C35 -36.8(7)
C42 Sm2 C34 C35 -56.4(9)
C25 Sm2 C34 C35 137.6(5)
C33 Sm2 C34 C35 -113.7(8)
C24 Sm2 C34 C35 131.1(6)
C31 Sm2 C34 C35 -38.1(5)
C22 Sm2 C34 C35 86.8(6)
C43 Sm2 C34 C35 -113.8(6)
C23 Sm2 C34 C35 101.6(6)
C21 Sm2 C34 C35 107.5(6)
C32 Sm2 C34 C35 -77.0(6)
C44 Sm2 C34 C39 118.0(8)
C41 Sm2 C34 C39 -158.2(8)
C42 Sm2 C34 C39 -177.8(7)
C35 Sm2 C34 C39 -121.4(11)
C25 Sm2 C34 C39 16.2(9)
C33 Sm2 C34 C39 124.9(11)
C24 Sm2 C34 C39 9.7(8)
C31 Sm2 C34 C39 -159.5(10)
C22 Sm2 C34 C39 -34.6(9)
C43 Sm2 C34 C39 124.8(8)
C23 Sm2 C34 C39 -19.8(8)
C21 Sm2 C34 C39 -13.9(10)
C32 Sm2 C34 C39 161.6(10)
C33 C34 C35 C31 3.1(10)
C39 C34 C35 C31 -163.2(8)
Sm2 C34 C35 C31 72.1(6)
C33 C34 C35 C40 177.1(9)
C39 C34 C35 C40 10.8(15)
Sm2 C34 C35 C40 -114.0(10)
C33 C34 C35 Sm2 -68.9(6)
C39 C34 C35 Sm2 124.8(9)
C32 C31 C35 C34 -0.9(10)
C36 C31 C35 C34 169.2(9)
Sm2 C31 C35 C34 -71.1(6)
C32 C31 C35 C40 -175.1(9)
C36 C31 C35 C40 -5.0(15)
Sm2 C31 C35 C40 114.7(9)
C32 C31 C35 Sm2 70.2(6)
C36 C31 C35 Sm2 -119.7(9)
C44 Sm2 C35 C34 77.1(6)
C41 Sm2 C35 C34 149.6(6)
C42 Sm2 C35 C34 150.0(5)
C25 Sm2 C35 C34 -57.6(7)
C33 Sm2 C35 C34 36.3(5)
C24 Sm2 C35 C34 -50.5(6)
C31 Sm2 C35 C34 111.5(8)
C22 Sm2 C35 C34 -100.1(6)
C43 Sm2 C35 C34 112.0(6)
C23 Sm2 C35 C34 -75.0(6)
C21 Sm2 C35 C34 -97.2(6)
C32 Sm2 C35 C34 75.5(6)
C44 Sm2 C35 C31 -34.4(7)
C41 Sm2 C35 C31 38.1(6)
C42 Sm2 C35 C31 38.5(7)
C34 Sm2 C35 C31 -111.5(8)
C25 Sm2 C35 C31 -169.2(5)
C33 Sm2 C35 C31 -75.2(6)
C24 Sm2 C35 C31 -162.0(5)
C22 Sm2 C35 C31 148.4(5)
C43 Sm2 C35 C31 0.4(8)
C23 Sm2 C35 C31 173.5(6)
C21 Sm2 C35 C31 151.3(5)
C32 Sm2 C35 C31 -36.0(5)
C44 Sm2 C35 C40 -157.0(7)
C41 Sm2 C35 C40 -84.4(8)
C42 Sm2 C35 C40 -84.1(8)
C34 Sm2 C35 C40 126.0(10)
C25 Sm2 C35 C40 68.3(9)
C33 Sm2 C35 C40 162.3(9)
C24 Sm2 C35 C40 75.5(8)
C31 Sm2 C35 C40 -122.5(10)
C22 Sm2 C35 C40 25.8(8)
C43 Sm2 C35 C40 -122.1(8)
C23 Sm2 C35 C40 50.9(8)
C21 Sm2 C35 C40 28.8(9)
C32 Sm2 C35 C40 -158.5(9)
C3 Sm1 C41 C42 -66.6(6)
C2 Sm1 C41 C42 -81.8(6)
C14 Sm1 C41 C42 78.4(6)
C4 Sm1 C41 C42 -87.4(6)
C5 Sm1 C41 C42 -115.7(5)
C15 Sm1 C41 C42 107.8(5)
C13 Sm1 C41 C42 71.1(6)
C12 Sm1 C41 C42 110.4(6)
C1 Sm1 C41 C42 -117.1(5)
C11 Sm1 C41 C42 128.4(5)
C3 Sm1 C41 Sm2 -66.8(10)
C42 Sm1 C41 Sm2 -0.2(7)
C2 Sm1 C41 Sm2 -82.0(10)
C14 Sm1 C41 Sm2 78.2(10)
C4 Sm1 C41 Sm2 -87.6(9)
C5 Sm1 C41 Sm2 -115.9(9)
C15 Sm1 C41 Sm2 107.6(9)
C13 Sm1 C41 Sm2 70.9(10)
C12 Sm1 C41 Sm2 110.2(9)
C1 Sm1 C41 Sm2 -117.3(9)
C11 Sm1 C41 Sm2 128.2(9)
C44 Sm2 C41 C42 -53.6(5)
C35 Sm2 C41 C42 179.5(5)
C34 Sm2 C41 C42 -163.0(5)
C25 Sm2 C41 C42 23.1(6)
C33 Sm2 C41 C42 -132.1(5)
C24 Sm2 C41 C42 41.7(9)
C31 Sm2 C41 C42 -162.0(6)
C22 Sm2 C41 C42 74.8(6)
C43 Sm2 C41 C42 -25.0(5)
C23 Sm2 C41 C42 85.3(6)
C21 Sm2 C41 C42 45.2(6)
C32 Sm2 C41 C42 -134.2(6)
C44 Sm2 C41 Sm1 -53.4(9)
C42 Sm2 C41 Sm1 0.2(7)
C35 Sm2 C41 Sm1 179.7(9)
C34 Sm2 C41 Sm1 -162.8(8)
C25 Sm2 C41 Sm1 23.3(11)
C33 Sm2 C41 Sm1 -131.9(9)
C24 Sm2 C41 Sm1 41.9(13)
C31 Sm2 C41 Sm1 -161.8(10)
C22 Sm2 C41 Sm1 75.0(10)
C43 Sm2 C41 Sm1 -24.8(8)
C23 Sm2 C41 Sm1 85.5(10)
C21 Sm2 C41 Sm1 45.4(10)
C32 Sm2 C41 Sm1 -133.9(10)
Sm1 C41 C42 C43 -118.9(9)
Sm2 C41 C42 C43 61.0(8)
Sm2 C41 C42 Sm1 179.9(3)
Sm1 C41 C42 Sm2 -179.9(3)
C41 Sm1 C42 C43 121.2(10)
C3 Sm1 C42 C43 -122.4(8)
C2 Sm1 C42 C43 -118.5(8)
C14 Sm1 C42 C43 16.5(8)
C4 Sm1 C42 C43 -152.1(8)
C5 Sm1 C42 C43 -170.8(7)
C15 Sm1 C42 C43 45.3(8)
C13 Sm1 C42 C43 -5.5(8)
C12 Sm1 C42 C43 8.9(10)
C1 Sm1 C42 C43 -152.5(7)
C11 Sm1 C42 C43 50.2(9)
C3 Sm1 C42 C41 116.4(6)
C2 Sm1 C42 C41 120.4(6)
C14 Sm1 C42 C41 -104.6(6)
C4 Sm1 C42 C41 86.8(6)
C5 Sm1 C42 C41 68.0(6)
C15 Sm1 C42 C41 -75.8(6)
C13 Sm1 C42 C41 -126.7(6)
C12 Sm1 C42 C41 -112.2(6)
C1 Sm1 C42 C41 86.3(6)
C11 Sm1 C42 C41 -71.0(7)
C41 Sm1 C42 Sm2 0.2(5)
C3 Sm1 C42 Sm2 116.6(6)
C2 Sm1 C42 Sm2 120.5(6)
C14 Sm1 C42 Sm2 -104.5(6)
C4 Sm1 C42 Sm2 86.9(6)
C5 Sm1 C42 Sm2 68.2(6)
C15 Sm1 C42 Sm2 -75.7(6)
C13 Sm1 C42 Sm2 -126.6(6)
C12 Sm1 C42 Sm2 -112.1(6)
C1 Sm1 C42 Sm2 86.5(7)
C11 Sm1 C42 Sm2 -70.8(7)
C44 Sm2 C42 C43 -22.6(5)
C41 Sm2 C42 C43 -134.6(8)
C35 Sm2 C42 C43 -135.2(5)
C34 Sm2 C42 C43 -102.4(7)
C25 Sm2 C42 C43 64.7(5)
C33 Sm2 C42 C43 -69.6(6)
C24 Sm2 C42 C43 68.7(6)
C31 Sm2 C42 C43 -116.6(5)
C22 Sm2 C42 C43 113.3(5)
C23 Sm2 C42 C43 104.4(5)
C21 Sm2 C42 C43 90.5(5)
C32 Sm2 C42 C43 -86.7(5)
C44 Sm2 C42 C41 111.9(6)
C35 Sm2 C42 C41 -0.7(7)
C34 Sm2 C42 C41 32.1(9)
C25 Sm2 C42 C41 -160.8(5)
C33 Sm2 C42 C41 64.9(6)
C24 Sm2 C42 C41 -156.8(5)
C31 Sm2 C42 C41 18.0(6)
C22 Sm2 C42 C41 -112.1(5)
C43 Sm2 C42 C41 134.6(8)
C23 Sm2 C42 C41 -121.0(5)
C21 Sm2 C42 C41 -134.9(6)
C32 Sm2 C42 C41 47.9(6)
C44 Sm2 C42 Sm1 111.8(7)
C41 Sm2 C42 Sm1 -0.1(5)
C35 Sm2 C42 Sm1 -0.8(8)
C34 Sm2 C42 Sm1 32.0(10)
C25 Sm2 C42 Sm1 -160.9(6)
C33 Sm2 C42 Sm1 64.8(7)
C24 Sm2 C42 Sm1 -156.9(5)
C31 Sm2 C42 Sm1 17.9(6)
C22 Sm2 C42 Sm1 -112.3(6)
C43 Sm2 C42 Sm1 134.4(9)
C23 Sm2 C42 Sm1 -121.2(5)
C21 Sm2 C42 Sm1 -135.1(6)
C32 Sm2 C42 Sm1 47.7(6)
C41 C42 C43 C44 -13.7(14)
Sm1 C42 C43 C44 -102.4(10)
Sm2 C42 C43 C44 45.4(8)
C41 C42 C43 C45 168.9(8)
Sm1 C42 C43 C45 80.2(9)
Sm2 C42 C43 C45 -132.0(7)
C41 C42 C43 Sm2 -59.1(8)
Sm1 C42 C43 Sm2 -147.8(6)
C41 Sm2 C43 C44 -113.4(7)
C42 Sm2 C43 C44 -140.3(9)
C35 Sm2 C43 C44 -66.5(8)
C34 Sm2 C43 C44 -12.3(8)
C25 Sm2 C43 C44 105.8(6)
C33 Sm2 C43 C44 -12.4(7)
C24 Sm2 C43 C44 95.5(6)
C31 Sm2 C43 C44 -66.3(6)
C22 Sm2 C43 C44 146.7(6)
C23 Sm2 C43 C44 122.2(6)
C21 Sm2 C43 C44 135.6(6)
C32 Sm2 C43 C44 -39.5(6)
C44 Sm2 C43 C42 140.3(9)
C41 Sm2 C43 C42 26.9(5)
C35 Sm2 C43 C42 73.8(7)
C34 Sm2 C43 C42 128.0(6)
C25 Sm2 C43 C42 -114.0(5)
C33 Sm2 C43 C42 127.9(5)
C24 Sm2 C43 C42 -124.2(5)
C31 Sm2 C43 C42 74.0(6)
C22 Sm2 C43 C42 -73.1(5)
C23 Sm2 C43 C42 -97.5(6)
C21 Sm2 C43 C42 -84.1(5)
C32 Sm2 C43 C42 100.8(5)
C44 Sm2 C43 C45 -106.0(11)
C41 Sm2 C43 C45 140.6(10)
C42 Sm2 C43 C45 113.7(11)
C35 Sm2 C43 C45 -172.6(7)
C34 Sm2 C43 C45 -118.4(8)
C25 Sm2 C43 C45 -0.3(8)
C33 Sm2 C43 C45 -118.4(8)
C24 Sm2 C43 C45 -10.6(9)
C31 Sm2 C43 C45 -172.3(8)
C22 Sm2 C43 C45 40.6(9)
C23 Sm2 C43 C45 16.2(10)
C21 Sm2 C43 C45 29.6(8)
C32 Sm2 C43 C45 -145.5(8)
C42 C43 C44 Sm2 -47.3(9)
C45 C43 C44 Sm2 130.1(7)
C41 Sm2 C44 C43 53.4(6)
C42 Sm2 C44 C43 22.4(5)
C35 Sm2 C44 C43 139.5(5)
C34 Sm2 C44 C43 172.2(5)
C25 Sm2 C44 C43 -71.9(6)
C33 Sm2 C44 C43 168.9(6)
C24 Sm2 C44 C43 -94.9(6)
C31 Sm2 C44 C43 122.9(6)
C22 Sm2 C44 C43 -44.1(7)
C23 Sm2 C44 C43 -83.8(7)
C21 Sm2 C44 C43 -44.9(6)
C32 Sm2 C44 C43 140.7(6)
